data_7116279
loop_
_publ_author_name
'Fleischmann, Martin'
'D\"utsch, Luis'
'Moussa, Mehdi Elsayed'
'Schindler, Andrea'
'Bal\'azs, G\'abor'
'Lescop, Christophe'
'Scheer, Manfred'

_publ_section_title
;
 Organometallic polyphosphorus and -arsenic ligands as linkers between
 pre-assembled linear Cu(I) fragments.
;
_journal_issue 14
_journal_name_full 'Chemical communications (Cambridge, England)'
_journal_page_first 2893
_journal_paper_doi 10.1039/c4cc09845e
_journal_volume 51
_journal_year 2015
_chemical_compound_source 'see text'
_chemical_formula_moiety 'C64 H58 Cl2 Cu3 P6, B F4, 2(C H2 Cl2)'
_chemical_formula_sum 'C66 H62 B Cl6 Cu3 F4 P6'
_chemical_formula_weight 1531.14
_chemical_name_systematic ?
_space_group_IT_number 14
_symmetry_cell_setting monoclinic
_symmetry_Int_Tables_number 14
_symmetry_space_group_name_Hall '-P 2yn'
_symmetry_space_group_name_H-M 'P 1 21/n 1'
_atom_sites_solution_hydrogens geom
_atom_sites_solution_primary direct
_atom_sites_solution_secondary difmap
_audit_update_record
;
2014-12-09 deposited with the CCDC.
2015-01-05 downloaded from the CCDC.
;
_cell_angle_alpha 90
_cell_angle_beta 104.466(1)
_cell_angle_gamma 90
_cell_formula_units_Z 4
_cell_length_a 12.4596(1)
_cell_length_b 27.6079(2)
_cell_length_c 20.0624(2)
_cell_measurement_reflns_used 23729
_cell_measurement_temperature 123(1)
_cell_measurement_theta_max 73.5116
_cell_measurement_theta_min 3.1989
_cell_volume 6682.34(10)
_computing_cell_refinement
;
CrysAlisPro, Agilent Technologies,
Version 1.171.36.21 (release 14-08-2012 CrysAlis171 .NET)
(compiled Sep 14 2012,17:21:16)
;
_computing_data_collection
;
CrysAlisPro, Agilent Technologies,
Version 1.171.36.21 (release 14-08-2012 CrysAlis171 .NET)
(compiled Sep 14 2012,17:21:16)
;
_computing_data_reduction
;
CrysAlisPro, Agilent Technologies,
Version 1.171.36.21 (release 14-08-2012 CrysAlis171 .NET)
(compiled Sep 14 2012,17:21:16)
;
_computing_molecular_graphics 'PLATON (Spek, 1990)'
_computing_publication_material 'PLATON (Spek, 2003)'
_computing_structure_refinement 'SHELXL-97 (Sheldrick, 1997)'
_computing_structure_solution 'SIR-97 (Altomare, 1999)'
_diffrn_ambient_temperature 123(1)
_diffrn_detector_area_resol_mean 10.3546
_diffrn_measured_fraction_theta_full 0.996
_diffrn_measured_fraction_theta_max 0.996
_diffrn_measurement_device_type 'SuperNova,Single source at offset,Atlas'
_diffrn_measurement_method '\w scans'
_diffrn_radiation_monochromator mirror
_diffrn_radiation_probe x-ray
_diffrn_radiation_source 'SuperNova (Cu) X-ray Source'
_diffrn_radiation_type CuK\a
_diffrn_radiation_wavelength 1.54178
_diffrn_reflns_av_R_equivalents 0.0236
_diffrn_reflns_av_sigmaI/netI 0.0201
_diffrn_reflns_limit_h_max 14
_diffrn_reflns_limit_h_min -15
_diffrn_reflns_limit_k_max 22
_diffrn_reflns_limit_k_min -33
_diffrn_reflns_limit_l_max 24
_diffrn_reflns_limit_l_min -22
_diffrn_reflns_number 38396
_diffrn_reflns_reduction_process
;
;
_diffrn_reflns_theta_full 70.07
_diffrn_reflns_theta_max 70.07
_diffrn_reflns_theta_min 3.20
_exptl_absorpt_coefficient_mu 5.096
_exptl_absorpt_correction_T_max 0.832
_exptl_absorpt_correction_T_min 0.548
_exptl_absorpt_correction_type analytical
_exptl_absorpt_process_details
;
CrysAlisPro, Agilent Technologies,
Version 1.171.36.21 (release 14-08-2012 CrysAlis171 .NET)
(compiled Sep 14 2012,17:21:16)
Analytical numeric absorption correction using a multifaceted crystal
            model based on expressions derived by R.C. Clark & J.S. Reid.
(Clark, R. C. & Reid, J. S. (1995). Acta Cryst. A51, 887-897)
;
_exptl_crystal_colour colorless
_exptl_crystal_density_diffrn 1.522
_exptl_crystal_density_method 'Not Measured'
_exptl_crystal_description plate
_exptl_crystal_F_000 3112
_exptl_crystal_size_max 0.1793
_exptl_crystal_size_mid 0.1324
_exptl_crystal_size_min 0.0398
_refine_diff_density_max 0.866
_refine_diff_density_min -0.764
_refine_diff_density_rms 0.076
_refine_ls_extinction_method none
_refine_ls_goodness_of_fit_ref 1.123
_refine_ls_hydrogen_treatment mixed
_refine_ls_matrix_type full
_refine_ls_number_parameters 781
_refine_ls_number_reflns 12632
_refine_ls_number_restraints 0
_refine_ls_restrained_S_all 1.123
_refine_ls_R_factor_all 0.0369
_refine_ls_R_factor_gt 0.0299
_refine_ls_shift/su_max 0.010
_refine_ls_shift/su_mean 0.001
_refine_ls_structure_factor_coef Fsqd
_refine_ls_weighting_details 'calc w=1/[\s^2^(Fo^2^)+(0.0467P)^2^+6.2731P] where P=(Fo^2^+2Fc^2^)/3'
_refine_ls_weighting_scheme calc
_refine_ls_wR_factor_gt 0.0869
_refine_ls_wR_factor_ref 0.0950
_reflns_number_gt 10855
_reflns_number_total 12632
_reflns_threshold_expression >2\s(i)
_cod_data_source_file c4cc09845e2.cif
_cod_data_source_block 1
_cod_depositor_comments 'Adding full bibliography for 7116279--7116284.cif.'
_cod_original_sg_symbol_H-M 'P 21/n'
_cod_database_code 7116279

loop_
_symmetry_equiv_pos_site_id
_symmetry_equiv_pos_as_xyz
1 x,y,z
2 1/2-x,1/2+y,1/2-z
3 -x,-y,-z
4 1/2+x,1/2-y,1/2+z

loop_
_atom_site_aniso_label
_atom_site_aniso_U_11
_atom_site_aniso_U_22
_atom_site_aniso_U_33
_atom_site_aniso_U_23
_atom_site_aniso_U_13
_atom_site_aniso_U_12
Cu1 0.0178(2) 0.0235(2) 0.0207(2) -0.0003(1) 0.0059(1) 0.0007(1)
Cu2 0.0177(2) 0.0169(2) 0.0154(2) 0.0007(1) 0.0040(1) 0.0007(1)
Cu3 0.0169(2) 0.0208(2) 0.0155(2) 0.0005(1) 0.0046(1) 0.0007(1)
Cl1 0.0223(3) 0.0203(3) 0.0159(2) 0.0020(2) 0.0041(2) 0.0005(2)
Cl2 0.0257(3) 0.0192(3) 0.0142(2) -0.0004(2) 0.0046(2) -0.0017(2)
P1 0.0178(3) 0.0161(3) 0.0162(3) -0.0008(2) 0.0042(2) -0.0002(2)
P2 0.0175(3) 0.0165(3) 0.0144(3) -0.0004(2) 0.0023(2) 0.0013(2)
P3 0.0171(3) 0.0158(3) 0.0161(3) 0.0005(2) 0.0032(2) 0.0024(2)
P4 0.0183(3) 0.0147(3) 0.0150(3) 0.0006(2) 0.0056(2) 0.0004(2)
P5 0.0186(3) 0.0141(3) 0.0152(3) -0.0002(2) 0.0055(2) 0.0004(2)
P6 0.0180(3) 0.0151(3) 0.0187(3) -0.0011(2) 0.0054(2) 0.0002(2)
C1 0.0188(11) 0.0201(12) 0.0160(11) -0.0028(9) 0.0036(9) 0.0004(9)
C2 0.0196(11) 0.0189(12) 0.0154(10) -0.0015(9) 0.0032(9) 0.0015(9)
C3 0.0234(11) 0.0156(11) 0.0155(10) -0.0003(8) 0.0067(9) 0.0002(9)
C4 0.0218(11) 0.0182(12) 0.0175(11) -0.0045(9) 0.0051(9) -0.0005(9)
C5 0.0178(11) 0.0221(12) 0.0228(12) 0.0013(9) 0.0068(9) 0.0012(9)
C6 0.0249(12) 0.0233(13) 0.0247(12) 0.0016(10) 0.0050(10) -0.0014(10)
C7 0.0325(14) 0.0368(15) 0.0241(13) 0.0085(11) 0.0075(11) 0.0000(12)
C8 0.0384(15) 0.0277(14) 0.0388(15) 0.0143(12) 0.0157(13) 0.0014(12)
C9 0.0363(15) 0.0208(13) 0.0441(16) 0.0002(12) 0.0134(13) -0.0046(11)
C10 0.0287(13) 0.0239(13) 0.0277(13) -0.0028(10) 0.0089(10) -0.0023(10)
C11 0.0269(12) 0.0152(11) 0.0186(11) -0.0022(9) 0.0044(9) -0.0024(9)
C12 0.0269(13) 0.0374(15) 0.0257(13) -0.0077(11) 0.0037(11) -0.0026(11)
C13 0.0299(14) 0.0465(18) 0.0338(15) -0.0109(13) -0.0017(12) -0.0021(13)
C14 0.0481(17) 0.0373(17) 0.0240(14) -0.0068(12) -0.0052(12) 0.0012(14)
C15 0.0521(17) 0.0282(14) 0.0199(12) -0.0056(11) 0.0076(12) 0.0033(13)
C16 0.0338(13) 0.0189(12) 0.0245(12) 0.0003(10) 0.0078(11) 0.0028(10)
C17 0.0270(12) 0.0164(11) 0.0165(11) 0.0003(9) 0.0023(9) 0.0041(9)
C18 0.0265(12) 0.0300(14) 0.0205(12) 0.0003(10) 0.0024(10) 0.0064(11)
C19 0.0338(14) 0.0371(16) 0.0206(12) -0.0028(11) -0.0040(11) 0.0065(12)
C20 0.0473(17) 0.0437(17) 0.0130(11) -0.0029(11) 0.0018(11) 0.0032(14)
C21 0.0418(16) 0.055(2) 0.0207(13) -0.0013(13) 0.0115(12) -0.0006(14)
C22 0.0281(13) 0.0328(14) 0.0208(12) -0.0004(10) 0.0044(10) -0.0003(11)
C23 0.0262(12) 0.0148(11) 0.0188(11) -0.0004(9) 0.0011(9) 0.0025(9)
C24 0.0259(13) 0.0321(15) 0.0299(14) 0.0074(11) -0.0021(11) 0.0012(11)
C25 0.0361(16) 0.0457(18) 0.0314(15) 0.0068(13) -0.0105(12) -0.0014(13)
C26 0.0503(17) 0.0327(15) 0.0204(13) 0.0034(11) -0.0037(12) 0.0045(13)
C27 0.0468(16) 0.0322(15) 0.0221(13) 0.0045(11) 0.0102(12) 0.0022(13)
C28 0.0285(13) 0.0215(12) 0.0226(12) 0.0016(10) 0.0040(10) 0.0028(10)
C29 0.0170(11) 0.0177(11) 0.0264(12) -0.0037(9) 0.0077(9) -0.0048(9)
C30 0.0313(13) 0.0186(12) 0.0305(13) 0.0051(10) 0.0126(11) 0.0043(10)
C31 0.0441(16) 0.0166(12) 0.0516(18) 0.0061(12) 0.0257(14) 0.0061(11)
C32 0.0445(16) 0.0177(13) 0.0505(17) -0.0044(12) 0.0299(14) 0.0002(11)
C33 0.0314(13) 0.0320(15) 0.0300(13) -0.0123(11) 0.0151(11) -0.0066(11)
C34 0.0206(11) 0.0220(12) 0.0266(12) -0.0019(10) 0.0059(10) -0.0016(10)
C35 0.0215(11) 0.0214(12) 0.0202(11) 0.0035(9) 0.0080(9) 0.0020(9)
C36 0.0516(17) 0.0211(13) 0.0231(13) -0.0002(10) 0.0139(12) 0.0033(12)
C37 0.074(2) 0.0329(16) 0.0187(13) 0.0056(11) 0.0175(14) 0.0094(15)
C38 0.061(2) 0.0289(15) 0.0285(14) 0.0153(12) 0.0167(14) 0.0101(14)
C39 0.0557(18) 0.0186(13) 0.0325(15) 0.0041(11) 0.0160(13) 0.0091(12)
C40 0.0441(15) 0.0186(12) 0.0229(12) 0.0001(10) 0.0109(11) 0.0014(11)
C41 0.0206(11) 0.0110(10) 0.0247(12) 0.0007(9) 0.0049(9) -0.0006(9)
C42 0.0246(12) 0.0217(13) 0.0317(13) 0.0020(10) 0.0108(10) -0.0003(10)
C43 0.0222(12) 0.0233(13) 0.0509(17) 0.0069(12) 0.0114(12) -0.0009(10)
C44 0.0253(13) 0.0259(14) 0.0433(16) 0.0036(12) -0.0034(12) -0.0064(11)
C45 0.0312(14) 0.0270(14) 0.0280(13) 0.0020(11) -0.0014(11) -0.0062(11)
C46 0.0240(12) 0.0171(11) 0.0243(12) -0.0018(9) 0.0057(10) -0.0025(9)
C47 0.0218(11) 0.0134(11) 0.0189(11) -0.0006(9) 0.0042(9) 0.0002(9)
C48 0.0258(12) 0.0219(12) 0.0209(12) 0.0006(9) 0.0088(10) -0.0007(10)
C49 0.0208(12) 0.0261(13) 0.0329(14) -0.0018(11) 0.0092(10) -0.0021(10)
C50 0.0219(12) 0.0335(14) 0.0264(13) -0.0005(11) 0.0003(10) -0.0016(11)
C51 0.0271(13) 0.0395(15) 0.0189(12) -0.0001(11) 0.0030(10) -0.0030(11)
C52 0.0220(12) 0.0245(13) 0.0196(11) -0.0019(9) 0.0053(9) -0.0043(10)
C53 0.0211(11) 0.0158(11) 0.0227(11) -0.0027(9) 0.0045(9) -0.0009(9)
C54 0.0254(12) 0.0237(13) 0.0291(13) 0.0020(10) 0.0104(10) 0.0018(10)
C55 0.0203(12) 0.0314(15) 0.0429(16) 0.0006(12) 0.0089(11) 0.0034(11)
C56 0.0257(13) 0.0276(14) 0.0335(14) 0.0031(11) -0.0012(11) 0.0049(11)
C57 0.0325(14) 0.0281(14) 0.0261(13) 0.0046(11) 0.0040(11) 0.0040(11)
C58 0.0246(12) 0.0202(12) 0.0264(12) 0.0028(10) 0.0074(10) 0.0025(10)
C59 0.0221(11) 0.0191(12) 0.0219(12) -0.0022(9) 0.0038(9) 0.0013(9)
C60 0.066(2) 0.0275(15) 0.0382(16) -0.0055(13) 0.0282(15) -0.0100(14)
C61 0.079(2) 0.0318(16) 0.0383(17) -0.0111(13) 0.0333(17) -0.0097(16)
C62 0.0488(17) 0.0272(14) 0.0280(14) -0.0117(11) 0.0030(12) 0.0042(13)
C63 0.0531(18) 0.0240(15) 0.0454(17) -0.0079(13) 0.0151(15) -0.0097(13)
C64 0.0479(17) 0.0254(14) 0.0366(15) -0.0095(12) 0.0196(13) -0.0125(12)
F1 0.0518(11) 0.0682(13) 0.0330(9) 0.0016(8) 0.0243(8) -0.0095(9)
F2 0.113(2) 0.098(2) 0.0639(15) 0.0421(14) 0.0529(15) 0.0545(17)
F3 0.0633(15) 0.158(3) 0.0503(13) 0.0188(15) 0.0204(11) -0.0433(17)
F4 0.135(2) 0.0528(14) 0.111(2) -0.0213(14) 0.089(2) -0.0146(15)
B1 0.047(2) 0.045(2) 0.0305(17) 0.0020(14) 0.0186(15) -0.0070(16)
Cl3 0.0750(7) 0.0723(7) 0.1355(12) -0.0310(7) 0.0547(8) -0.0021(6)
Cl4 0.0469(4) 0.0528(5) 0.0508(5) 0.0132(4) 0.0103(4) 0.0136(4)
C65 0.0456(19) 0.068(3) 0.0395(18) -0.0151(16) 0.0110(15) -0.0135(17)
Cl5 0.0414(4) 0.0795(6) 0.0315(4) 0.0106(4) 0.0113(3) -0.0116(4)
Cl6 0.0308(3) 0.0815(6) 0.0296(3) -0.0150(4) 0.0085(3) -0.0164(4)
C66 0.0296(13) 0.0416(16) 0.0265(13) -0.0081(12) 0.0113(11) -0.0096(12)

loop_
_atom_site_label
_atom_site_type_symbol
_atom_site_thermal_displace_type
_atom_site_fract_x
_atom_site_fract_y
_atom_site_fract_z
_atom_site_occupancy
_atom_site_U_iso_or_equiv
_atom_site_calc_flag
_atom_site_refinement_flags
Cu1 Cu Uani 0.49340(3) 0.21470(1) 0.67993(2) 1.000 0.0205(1) d .
Cu2 Cu Uani 0.46945(3) 0.11167(1) 0.65971(2) 1.000 0.0167(1) d .
Cu3 Cu Uani 0.48210(3) 0.01120(1) 0.69077(2) 1.000 0.0176(1) d .
Cl1 Cl Uani 0.45388(4) 0.17471(2) 0.57440(3) 1.000 0.0196(2) d .
Cl2 Cl Uani 0.44928(5) 0.04224(2) 0.58193(3) 1.000 0.0198(2) d .
P1 P Uani 0.67848(5) 0.22183(2) 0.70177(3) 1.000 0.0167(2) d .
P2 P Uani 0.65290(5) 0.11389(2) 0.71408(3) 1.000 0.0164(2) d .
P3 P Uani 0.66577(5) 0.00504(2) 0.72957(3) 1.000 0.0165(2) d .
P4 P Uani 0.33921(5) 0.00655(2) 0.73786(3) 1.000 0.0157(2) d .
P5 P Uani 0.32231(5) 0.11404(2) 0.70780(3) 1.000 0.0157(2) d .
P6 P Uani 0.34267(5) 0.22417(2) 0.71955(3) 1.000 0.0171(2) d .
C1 C Uani 0.72901(19) 0.16206(8) 0.68219(12) 1.000 0.0184(7) d .
C2 C Uani 0.73009(19) 0.05920(8) 0.70219(11) 1.000 0.0182(6) d .
C3 C Uani 0.31762(19) 0.06652(8) 0.77140(11) 1.000 0.0178(6) d .
C4 C Uani 0.31353(19) 0.16806(8) 0.76036(12) 1.000 0.0191(7) d .
C5 C Uani 0.72247(19) 0.26346(9) 0.64285(12) 1.000 0.0206(7) d .
C6 C Uani 0.6942(2) 0.25407(9) 0.57216(13) 1.000 0.0245(7) d .
C7 C Uani 0.7163(2) 0.28834(10) 0.52644(14) 1.000 0.0311(8) d .
C8 C Uani 0.7669(2) 0.33186(10) 0.55052(15) 1.000 0.0339(8) d .
C9 C Uani 0.7959(2) 0.34097(10) 0.62048(15) 1.000 0.0331(8) d .
C10 C Uani 0.7734(2) 0.30741(9) 0.66654(14) 1.000 0.0264(8) d .
C11 C Uani 0.7691(2) 0.23680(8) 0.78521(12) 1.000 0.0205(7) d .
C12 C Uani 0.8845(2) 0.23490(10) 0.79545(14) 1.000 0.0305(8) d .
C13 C Uani 0.9539(2) 0.24602(12) 0.85900(15) 1.000 0.0385(9) d .
C14 C Uani 0.9095(3) 0.25934(11) 0.91266(15) 1.000 0.0390(9) d .
C15 C Uani 0.7961(3) 0.26140(10) 0.90348(14) 1.000 0.0337(8) d .
C16 C Uani 0.7251(2) 0.25049(9) 0.83947(13) 1.000 0.0256(7) d .
C17 C Uani 0.6905(2) 0.12236(8) 0.80658(12) 1.000 0.0205(7) d .
C18 C Uani 0.7995(2) 0.12794(10) 0.84521(13) 1.000 0.0263(7) d .
C19 C Uani 0.8222(2) 0.13543(11) 0.91571(13) 1.000 0.0324(8) d .
C20 C Uani 0.7365(3) 0.13623(11) 0.94824(13) 1.000 0.0357(9) d .
C21 C Uani 0.6285(3) 0.13100(12) 0.91070(14) 1.000 0.0385(10) d .
C22 C Uani 0.6056(2) 0.12429(10) 0.84002(13) 1.000 0.0275(8) d .
C23 C Uani 0.7275(2) -0.00170(8) 0.82146(12) 1.000 0.0207(7) d .
C24 C Uani 0.8371(2) 0.00962(10) 0.85230(14) 1.000 0.0309(8) d .
C25 C Uani 0.8775(3) 0.00422(12) 0.92289(15) 1.000 0.0411(9) d .
C26 C Uani 0.8108(3) -0.01424(11) 0.96252(14) 1.000 0.0367(9) d .
C27 C Uani 0.7028(3) -0.02624(10) 0.93220(14) 1.000 0.0334(8) d .
C28 C Uani 0.6600(2) -0.01947(9) 0.86172(13) 1.000 0.0246(7) d .
C29 C Uani 0.72377(18) -0.04416(9) 0.68942(12) 1.000 0.0200(7) d .
C30 C Uani 0.7794(2) -0.08292(9) 0.72715(14) 1.000 0.0259(7) d .
C31 C Uani 0.8168(3) -0.12090(10) 0.69382(17) 1.000 0.0350(9) d .
C32 C Uani 0.7970(3) -0.12104(10) 0.62285(16) 1.000 0.0344(9) d .
C33 C Uani 0.7401(2) -0.08319(10) 0.58468(14) 1.000 0.0298(8) d .
C34 C Uani 0.7034(2) -0.04476(9) 0.61743(13) 1.000 0.0231(7) d .
C35 C Uani 0.35435(19) -0.03494(9) 0.81011(12) 1.000 0.0205(7) d .
C36 C Uani 0.3631(3) -0.02109(10) 0.87774(13) 1.000 0.0311(8) d .
C37 C Uani 0.3864(3) -0.05554(11) 0.92989(14) 1.000 0.0408(10) d .
C38 C Uani 0.3991(3) -0.10382(11) 0.91447(15) 1.000 0.0385(10) d .
C39 C Uani 0.3875(3) -0.11796(10) 0.84718(15) 1.000 0.0347(9) d .
C40 C Uani 0.3655(2) -0.08398(9) 0.79521(13) 1.000 0.0281(8) d .
C41 C Uani 0.20417(19) -0.00887(8) 0.68291(12) 1.000 0.0189(6) d .
C42 C Uani 0.1106(2) -0.01115(9) 0.70911(14) 1.000 0.0253(7) d .
C43 C Uani 0.0082(2) -0.02079(10) 0.66543(16) 1.000 0.0317(8) d .
C44 C Uani -0.0012(2) -0.02890(10) 0.59600(15) 1.000 0.0336(8) d .
C45 C Uani 0.0909(2) -0.02663(10) 0.57000(14) 1.000 0.0303(8) d .
C46 C Uani 0.1942(2) -0.01651(9) 0.61326(12) 1.000 0.0219(7) d .
C47 C Uani 0.18562(19) 0.11385(8) 0.64829(12) 1.000 0.0182(6) d .
C48 C Uani 0.0890(2) 0.10698(9) 0.67068(13) 1.000 0.0223(7) d .
C49 C Uani -0.0135(2) 0.11098(9) 0.62439(14) 1.000 0.0262(8) d .
C50 C Uani -0.0213(2) 0.12301(10) 0.55621(14) 1.000 0.0283(8) d .
C51 C Uani 0.0739(2) 0.12955(10) 0.53374(13) 1.000 0.0290(8) d .
C52 C Uani 0.1773(2) 0.12491(9) 0.57951(12) 1.000 0.0220(7) d .
C53 C Uani 0.21553(19) 0.23817(8) 0.65428(12) 1.000 0.0200(6) d .
C54 C Uani 0.1118(2) 0.23625(9) 0.66897(14) 1.000 0.0254(7) d .
C55 C Uani 0.0167(2) 0.24753(10) 0.61858(15) 1.000 0.0314(8) d .
C56 C Uani 0.0241(2) 0.26106(10) 0.55363(14) 1.000 0.0305(8) d .
C57 C Uani 0.1259(2) 0.26342(10) 0.53864(14) 1.000 0.0295(8) d .
C58 C Uani 0.2218(2) 0.25165(9) 0.58874(13) 1.000 0.0236(7) d .
C59 C Uani 0.3429(2) 0.27042(9) 0.78455(12) 1.000 0.0213(7) d .
C60 C Uani 0.2984(3) 0.26366(11) 0.84078(16) 1.000 0.0412(10) d .
C61 C Uani 0.2946(3) 0.30206(11) 0.88473(17) 1.000 0.0464(10) d .
C62 C Uani 0.3352(3) 0.34685(11) 0.87294(14) 1.000 0.0358(9) d .
C63 C Uani 0.3805(3) 0.35343(11) 0.81809(16) 1.000 0.0403(10) d .
C64 C Uani 0.3844(3) 0.31550(10) 0.77389(15) 1.000 0.0350(9) d .
F1 F Uani 0.57609(16) 0.39092(7) 0.43535(9) 1.000 0.0486(6) d .
F2 F Uani 0.5763(2) 0.42520(10) 0.33335(13) 1.000 0.0862(11) d .
F3 F Uani 0.7377(2) 0.40552(12) 0.40598(12) 1.000 0.0894(12) d .
F4 F Uani 0.6256(3) 0.34812(9) 0.35225(16) 1.000 0.0893(11) d .
B1 B Uani 0.6268(3) 0.39241(14) 0.38167(18) 1.000 0.0393(11) d .
Cl3 Cl Uani 0.42395(10) 0.42387(5) 0.63429(8) 1.000 0.0892(5) d .
Cl4 Cl Uani 0.47288(7) 0.32760(3) 0.59273(4) 1.000 0.0505(3) d .
C65 C Uani 0.5031(3) 0.38985(14) 0.59120(18) 1.000 0.0510(13) d .
Cl5 Cl Uani 0.54485(7) 0.10519(4) 0.36990(4) 1.000 0.0504(3) d .
Cl6 Cl Uani 0.68820(6) 0.09687(4) 0.50870(4) 1.000 0.0471(2) d .
C66 C Uani 0.5515(2) 0.09082(11) 0.45644(14) 1.000 0.0318(8) d .
H1A H Uiso 0.7194(3) 0.15898(11) 0.6368(10) 1.000 0.0220 c R
H1B H Uiso 0.8013(16) 0.15947(10) 0.7021(4) 1.000 0.0220 c R
H2A H Uiso 0.8030(15) 0.06181(10) 0.7279(5) 1.000 0.0220 c R
H2B H Uiso 0.73052(19) 0.05621(10) 0.6562(10) 1.000 0.0220 c R
H3A H Uiso 0.3729(11) 0.07248(15) 0.8121(8) 1.000 0.0210 c R
H3B H Uiso 0.2483(14) 0.06732(8) 0.7823(3) 1.000 0.0210 c R
H4A H Uiso 0.2434(15) 0.16984(9) 0.7677(2) 1.000 0.0230 c R
H4B H Uiso 0.3635(11) 0.16493(11) 0.8027(9) 1.000 0.0230 c R
H6 H Uiso 0.66060 0.22490 0.55560 1.000 0.0290 c R
H7 H Uiso 0.69690 0.28200 0.47940 1.000 0.0370 c R
H8 H Uiso 0.78120 0.35470 0.51980 1.000 0.0410 c R
H9 H Uiso 0.83090 0.36990 0.63680 1.000 0.0400 c R
H10 H Uiso 0.79230 0.31420 0.71340 1.000 0.0320 c R
H12 H Uiso 0.91470 0.22610 0.75920 1.000 0.0370 c R
H13 H Uiso 1.03040 0.24450 0.86550 1.000 0.0460 c R
H14 H Uiso 0.95620 0.26700 0.95530 1.000 0.0470 c R
H15 H Uiso 0.76680 0.27010 0.94010 1.000 0.0400 c R
H16 H Uiso 0.64870 0.25240 0.83330 1.000 0.0310 c R
H18 H Uiso 0.85730 0.12660 0.82360 1.000 0.0320 c R
H19 H Uiso 0.89490 0.13990 0.94110 1.000 0.0390 c R
H20 H Uiso 0.75200 0.14030 0.99570 1.000 0.0430 c R
H21 H Uiso 0.57100 0.13200 0.93260 1.000 0.0460 c R
H22 H Uiso 0.53240 0.12110 0.81470 1.000 0.0330 c R
H24 H Uiso 0.88340 0.02080 0.82580 1.000 0.0370 c R
H25 H Uiso 0.95010 0.01310 0.94380 1.000 0.0490 c R
H26 H Uiso 0.83910 -0.01850 1.00960 1.000 0.0440 c R
H27 H Uiso 0.65800 -0.03890 0.95870 1.000 0.0400 c R
H28 H Uiso 0.58620 -0.02680 0.84150 1.000 0.0300 c R
H30 H Uiso 0.79160 -0.08330 0.77480 1.000 0.0310 c R
H31 H Uiso 0.85530 -0.14640 0.71930 1.000 0.0420 c R
H32 H Uiso 0.82200 -0.14670 0.60080 1.000 0.0410 c R
H33 H Uiso 0.72660 -0.08350 0.53690 1.000 0.0360 c R
H34 H Uiso 0.66520 -0.01930 0.59170 1.000 0.0280 c R
H36 H Uiso 0.35340 0.01120 0.88820 1.000 0.0370 c R
H37 H Uiso 0.39350 -0.04620 0.97530 1.000 0.0490 c R
H38 H Uiso 0.41550 -0.12670 0.94960 1.000 0.0460 c R
H39 H Uiso 0.39450 -0.15050 0.83680 1.000 0.0420 c R
H40 H Uiso 0.35800 -0.09370 0.74990 1.000 0.0340 c R
H42 H Uiso 0.11710 -0.00620 0.75580 1.000 0.0300 c R
H43 H Uiso -0.05450 -0.02180 0.68260 1.000 0.0380 c R
H44 H Uiso -0.07010 -0.03590 0.56690 1.000 0.0400 c R
H45 H Uiso 0.08400 -0.03190 0.52330 1.000 0.0360 c R
H46 H Uiso 0.25640 -0.01490 0.59560 1.000 0.0260 c R
H48 H Uiso 0.09370 0.09970 0.71660 1.000 0.0270 c R
H49 H Uiso -0.07770 0.10560 0.63910 1.000 0.0310 c R
H50 H Uiso -0.09040 0.12670 0.52570 1.000 0.0340 c R
H51 H Uiso 0.06870 0.13710 0.48790 1.000 0.0350 c R
H52 H Uiso 0.24120 0.12920 0.56410 1.000 0.0260 c R
H54 H Uiso 0.10640 0.22740 0.71270 1.000 0.0310 c R
H55 H Uiso -0.05230 0.24600 0.62860 1.000 0.0380 c R
H56 H Uiso -0.03980 0.26860 0.51990 1.000 0.0370 c R
H57 H Uiso 0.13070 0.27290 0.49500 1.000 0.0350 c R
H58 H Uiso 0.29030 0.25280 0.57820 1.000 0.0280 c R
H60 H Uiso 0.27110 0.23350 0.84900 1.000 0.0490 c R
H61 H Uiso 0.26450 0.29760 0.92230 1.000 0.0560 c R
H62 H Uiso 0.33190 0.37260 0.90230 1.000 0.0430 c R
H63 H Uiso 0.40880 0.38360 0.81050 1.000 0.0480 c R
H64 H Uiso 0.41520 0.32030 0.73670 1.000 0.0420 c R
H65A H Uiso 0.582(2) 0.3950(2) 0.6127(6) 1.000 0.0610 c R
H65B H Uiso 0.4886(5) 0.4008(3) 0.5436(14) 1.000 0.0610 c R
H66A H Uiso 0.5263(6) 0.0578(8) 0.45922(15) 1.000 0.0380 c R
H66B H Uiso 0.5024(12) 0.1121(5) 0.4735(4) 1.000 0.0380 c R

loop_
_atom_type_symbol
_atom_type_description
_atom_type_scat_dispersion_real
_atom_type_scat_dispersion_imag
_atom_type_scat_source
C C 0.0181 0.0091 ' International Tables Vol C Tables 4.2.6.8 and 6.1.1.4'
H H 0.0000 0.0000 ' International Tables Vol C Tables 4.2.6.8 and 6.1.1.4'
B B 0.0090 0.0039 ' International Tables Vol C Tables 4.2.6.8 and 6.1.1.4'
Cl Cl 0.3639 0.7018 ' International Tables Vol C Tables 4.2.6.8 and 6.1.1.4'
Cu Cu -1.9646 0.5888 ' International Tables Vol C Tables 4.2.6.8 and 6.1.1.4'
F F 0.0727 0.0534 ' International Tables Vol C Tables 4.2.6.8 and 6.1.1.4'
P P 0.2955 0.4335 ' International Tables Vol C Tables 4.2.6.8 and 6.1.1.4'

loop_
_geom_angle_atom_site_label_1
_geom_angle_atom_site_label_2
_geom_angle_atom_site_label_3
_geom_angle
_geom_angle_publ_flag
Cl1 Cu1 P1 101.10(2) yes
Cl1 Cu1 P6 111.96(3) yes
P1 Cu1 P6 146.65(3) yes
Cl1 Cu2 Cl2 97.79(2) yes
Cl1 Cu2 P2 102.34(2) yes
Cl1 Cu2 P5 110.43(2) yes
Cl2 Cu2 P2 104.96(2) yes
Cl2 Cu2 P5 109.14(3) yes
P2 Cu2 P5 127.98(3) yes
Cl2 Cu3 P3 106.56(3) yes
Cl2 Cu3 P4 117.23(3) yes
P3 Cu3 P4 135.17(3) yes
Cu1 Cl1 Cu2 74.70(2) yes
Cu2 Cl2 Cu3 73.67(2) yes
Cu1 P1 C1 105.59(8) yes
Cu1 P1 C5 112.83(8) yes
Cu1 P1 C11 124.82(9) yes
C1 P1 C5 104.57(11) yes
C1 P1 C11 103.49(11) yes
C5 P1 C11 103.59(11) yes
Cu2 P2 C1 113.36(8) yes
Cu2 P2 C2 114.30(8) yes
Cu2 P2 C17 117.80(9) yes
C1 P2 C2 102.53(11) yes
C1 P2 C17 103.84(11) yes
C2 P2 C17 103.25(10) yes
Cu3 P3 C2 108.57(8) yes
Cu3 P3 C23 119.86(9) yes
Cu3 P3 C29 112.87(8) yes
C2 P3 C23 106.22(10) yes
C2 P3 C29 102.91(11) yes
C23 P3 C29 104.95(11) yes
Cu3 P4 C3 108.14(8) yes
Cu3 P4 C35 116.18(8) yes
Cu3 P4 C41 118.38(8) yes
C3 P4 C35 105.77(11) yes
C3 P4 C41 103.65(11) yes
C35 P4 C41 103.41(11) yes
Cu2 P5 C3 116.21(8) yes
Cu2 P5 C4 115.75(8) yes
Cu2 P5 C47 116.29(8) yes
C3 P5 C4 99.39(10) yes
C3 P5 C47 105.44(11) yes
C4 P5 C47 101.41(11) yes
Cu1 P6 C4 109.82(8) yes
Cu1 P6 C53 115.21(8) yes
Cu1 P6 C59 119.06(9) yes
C4 P6 C53 105.45(11) yes
C4 P6 C59 103.75(11) yes
C53 P6 C59 102.15(11) yes
P1 C1 P2 109.88(13) yes
P2 C2 P3 110.31(13) yes
P4 C3 P5 110.88(12) yes
P5 C4 P6 112.44(12) yes
P1 C5 C6 119.95(19) yes
P1 C5 C10 120.68(19) yes
C6 C5 C10 119.0(2) no
C5 C6 C7 120.1(2) no
C6 C7 C8 120.5(3) no
C7 C8 C9 119.5(3) no
C8 C9 C10 120.7(3) no
C5 C10 C9 120.3(2) no
P1 C11 C12 120.33(19) yes
P1 C11 C16 120.53(19) yes
C12 C11 C16 119.1(2) no
C11 C12 C13 120.6(2) no
C12 C13 C14 119.9(3) no
C13 C14 C15 120.3(3) no
C14 C15 C16 120.4(3) no
C11 C16 C15 119.7(3) no
P2 C17 C18 123.39(19) yes
P2 C17 C22 117.82(19) yes
C18 C17 C22 118.8(2) no
C17 C18 C19 120.4(2) no
C18 C19 C20 119.9(2) no
C19 C20 C21 120.3(2) no
C20 C21 C22 119.8(3) no
C17 C22 C21 120.8(3) no
P3 C23 C24 123.26(19) yes
P3 C23 C28 117.36(19) yes
C24 C23 C28 119.4(2) no
C23 C24 C25 119.8(3) no
C24 C25 C26 120.6(3) no
C25 C26 C27 119.9(3) no
C26 C27 C28 120.1(3) no
C23 C28 C27 120.2(3) no
P3 C29 C30 122.18(19) yes
P3 C29 C34 118.37(18) yes
C30 C29 C34 119.2(2) no
C29 C30 C31 120.1(3) no
C30 C31 C32 120.3(3) no
C31 C32 C33 120.2(3) no
C32 C33 C34 120.1(3) no
C29 C34 C33 120.1(2) no
P4 C35 C36 124.9(2) yes
P4 C35 C40 115.75(18) yes
C36 C35 C40 119.2(2) no
C35 C36 C37 119.9(3) no
C36 C37 C38 120.3(3) no
C37 C38 C39 120.1(3) no
C38 C39 C40 120.1(3) no
C35 C40 C39 120.5(2) no
P4 C41 C42 121.09(19) yes
P4 C41 C46 118.88(19) yes
C42 C41 C46 120.0(2) no
C41 C42 C43 119.7(2) no
C42 C43 C44 120.1(2) no
C43 C44 C45 120.3(3) no
C44 C45 C46 120.2(2) no
C41 C46 C45 119.7(2) no
P5 C47 C48 121.95(18) yes
P5 C47 C52 118.41(19) yes
C48 C47 C52 119.4(2) no
C47 C48 C49 119.9(2) no
C48 C49 C50 120.4(2) no
C49 C50 C51 119.9(2) no
C50 C51 C52 120.2(2) no
C47 C52 C51 120.2(2) no
P6 C53 C54 121.55(19) yes
P6 C53 C58 119.48(19) yes
C54 C53 C58 119.0(2) no
C53 C54 C55 120.3(2) no
C54 C55 C56 120.2(2) no
C55 C56 C57 120.1(2) no
C56 C57 C58 120.1(2) no
C53 C58 C57 120.3(2) no
P6 C59 C60 123.9(2) yes
P6 C59 C64 116.9(2) yes
C60 C59 C64 119.1(2) no
C59 C60 C61 119.9(3) no
C60 C61 C62 120.3(3) no
C61 C62 C63 120.0(3) no
C62 C63 C64 120.2(3) no
C59 C64 C63 120.5(3) no
P1 C1 H1A 109.7(3) no
P1 C1 H1B 109.7(3) no
P2 C1 H1A 109.7(3) no
P2 C1 H1B 109.7(5) no
H1A C1 H1B 108.2(9) no
P2 C2 H2A 109.6(4) no
P2 C2 H2B 109.6(4) no
P3 C2 H2A 109.6(5) no
P3 C2 H2B 109.6(3) no
H2A C2 H2B 108.2(9) no
P4 C3 H3A 109.5(5) no
P4 C3 H3B 109.5(3) no
P5 C3 H3A 109.5(6) no
P5 C3 H3B 109.5(3) no
H3A C3 H3B 108.0(10) no
P5 C4 H4A 109.1(3) no
P5 C4 H4B 109.1(5) no
P6 C4 H4A 109.1(2) no
P6 C4 H4B 109.1(5) no
H4A C4 H4B 107.8(10) no
C5 C6 H6 120.00 no
C7 C6 H6 120.00 no
C6 C7 H7 120.00 no
C8 C7 H7 120.00 no
C7 C8 H8 120.00 no
C9 C8 H8 120.00 no
C8 C9 H9 120.00 no
C10 C9 H9 120.00 no
C5 C10 H10 120.00 no
C9 C10 H10 120.00 no
C11 C12 H12 120.00 no
C13 C12 H12 120.00 no
C12 C13 H13 120.00 no
C14 C13 H13 120.00 no
C13 C14 H14 120.00 no
C15 C14 H14 120.00 no
C14 C15 H15 120.00 no
C16 C15 H15 120.00 no
C11 C16 H16 120.00 no
C15 C16 H16 120.00 no
C17 C18 H18 120.00 no
C19 C18 H18 120.00 no
C18 C19 H19 120.00 no
C20 C19 H19 120.00 no
C19 C20 H20 120.00 no
C21 C20 H20 120.00 no
C20 C21 H21 120.00 no
C22 C21 H21 120.00 no
C17 C22 H22 120.00 no
C21 C22 H22 120.00 no
C23 C24 H24 120.00 no
C25 C24 H24 120.00 no
C24 C25 H25 120.00 no
C26 C25 H25 120.00 no
C25 C26 H26 120.00 no
C27 C26 H26 120.00 no
C26 C27 H27 120.00 no
C28 C27 H27 120.00 no
C23 C28 H28 120.00 no
C27 C28 H28 120.00 no
C29 C30 H30 120.00 no
C31 C30 H30 120.00 no
C30 C31 H31 120.00 no
C32 C31 H31 120.00 no
C31 C32 H32 120.00 no
C33 C32 H32 120.00 no
C32 C33 H33 120.00 no
C34 C33 H33 120.00 no
C29 C34 H34 120.00 no
C33 C34 H34 120.00 no
C35 C36 H36 120.00 no
C37 C36 H36 120.00 no
C36 C37 H37 120.00 no
C38 C37 H37 120.00 no
C37 C38 H38 120.00 no
C39 C38 H38 120.00 no
C38 C39 H39 120.00 no
C40 C39 H39 120.00 no
C35 C40 H40 120.00 no
C39 C40 H40 120.00 no
C41 C42 H42 120.00 no
C43 C42 H42 120.00 no
C42 C43 H43 120.00 no
C44 C43 H43 120.00 no
C43 C44 H44 120.00 no
C45 C44 H44 120.00 no
C44 C45 H45 120.00 no
C46 C45 H45 120.00 no
C41 C46 H46 120.00 no
C45 C46 H46 120.00 no
C47 C48 H48 120.00 no
C49 C48 H48 120.00 no
C48 C49 H49 120.00 no
C50 C49 H49 120.00 no
C49 C50 H50 120.00 no
C51 C50 H50 120.00 no
C50 C51 H51 120.00 no
C52 C51 H51 120.00 no
C47 C52 H52 120.00 no
C51 C52 H52 120.00 no
C53 C54 H54 120.00 no
C55 C54 H54 120.00 no
C54 C55 H55 120.00 no
C56 C55 H55 120.00 no
C55 C56 H56 120.00 no
C57 C56 H56 120.00 no
C56 C57 H57 120.00 no
C58 C57 H57 120.00 no
C53 C58 H58 120.00 no
C57 C58 H58 120.00 no
C59 C60 H60 120.00 no
C61 C60 H60 120.00 no
C60 C61 H61 120.00 no
C62 C61 H61 120.00 no
C61 C62 H62 120.00 no
C63 C62 H62 120.00 no
C62 C63 H63 120.00 no
C64 C63 H63 120.00 no
C59 C64 H64 120.00 no
C63 C64 H64 120.00 no
Cl3 C65 Cl4 111.6(2) yes
Cl3 C65 H65B 109.3(7) no
Cl4 C65 H65A 109.2(5) no
Cl3 C65 H65A 109.5(8) no
H65A C65 H65B 107.8(10) no
Cl4 C65 H65B 109.4(8) no
Cl5 C66 Cl6 111.32(15) yes
Cl6 C66 H66A 109.4(5) no
Cl6 C66 H66B 109.4(7) no
H66A C66 H66B 107.9(11) no
Cl5 C66 H66A 109.4(3) no
Cl5 C66 H66B 109.4(6) no
F3 B1 F4 106.8(3) yes
F2 B1 F3 108.6(3) yes
F2 B1 F4 109.7(3) yes
F1 B1 F2 110.9(3) yes
F1 B1 F3 110.0(3) yes
F1 B1 F4 110.8(3) yes

loop_
_geom_bond_atom_site_label_1
_geom_bond_atom_site_label_2
_geom_bond_distance
_geom_bond_publ_flag
Cu1 Cl1 2.3287(7) yes
Cu1 P1 2.2458(7) yes
Cu1 P6 2.2301(7) yes
Cu2 Cl1 2.4146(7) yes
Cu2 Cl2 2.4445(7) yes
Cu2 P2 2.2743(7) yes
Cu2 P5 2.2760(7) yes
Cu3 Cl2 2.2855(7) yes
Cu3 P3 2.2320(7) yes
Cu3 P4 2.2179(7) yes
Cl3 C65 1.740(4) yes
Cl4 C65 1.761(4) yes
Cl5 C66 1.763(3) yes
Cl6 C66 1.771(3) yes
P1 C5 1.828(2) yes
P1 C1 1.843(2) yes
P1 C11 1.818(2) yes
P2 C17 1.812(2) yes
P2 C1 1.839(2) yes
P2 C2 1.838(2) yes
P3 C29 1.819(2) yes
P3 C2 1.844(2) yes
P3 C23 1.821(2) yes
P4 C3 1.832(2) yes
P4 C41 1.817(2) yes
P4 C35 1.820(2) yes
P5 C3 1.841(2) yes
P5 C4 1.846(2) yes
P5 C47 1.819(2) yes
P6 C59 1.825(2) yes
P6 C53 1.827(2) yes
P6 C4 1.830(2) yes
F1 B1 1.379(4) yes
F2 B1 1.360(5) yes
F3 B1 1.393(5) yes
F4 B1 1.356(5) yes
C5 C6 1.398(3) no
C5 C10 1.397(4) no
C6 C7 1.392(4) no
C7 C8 1.387(4) no
C8 C9 1.382(4) no
C9 C10 1.386(4) no
C11 C12 1.402(4) no
C11 C16 1.388(3) no
C12 C13 1.384(4) no
C13 C14 1.378(4) no
C14 C15 1.380(5) no
C15 C16 1.398(4) no
C17 C18 1.394(4) no
C17 C22 1.388(4) no
C18 C19 1.387(4) no
C19 C20 1.384(4) no
C20 C21 1.376(5) no
C21 C22 1.387(4) no
C23 C28 1.393(4) no
C23 C24 1.387(4) no
C24 C25 1.388(4) no
C25 C26 1.383(5) no
C26 C27 1.372(5) no
C27 C28 1.394(4) no
C29 C34 1.403(3) no
C29 C30 1.392(4) no
C30 C31 1.385(4) no
C31 C32 1.383(5) no
C32 C33 1.382(4) no
C33 C34 1.384(4) no
C35 C36 1.388(3) no
C35 C40 1.401(4) no
C36 C37 1.390(4) no
C37 C38 1.386(4) no
C38 C39 1.378(4) no
C39 C40 1.378(4) no
C41 C46 1.388(3) no
C41 C42 1.395(4) no
C42 C43 1.381(4) no
C43 C44 1.387(4) no
C44 C45 1.376(4) no
C45 C46 1.389(4) no
C47 C48 1.399(4) no
C47 C52 1.392(3) no
C48 C49 1.383(4) no
C49 C50 1.387(4) no
C50 C51 1.382(4) no
C51 C52 1.389(4) no
C53 C58 1.387(3) no
C53 C54 1.397(4) no
C54 C55 1.387(4) no
C55 C56 1.381(4) no
C56 C57 1.376(4) no
C57 C58 1.394(4) no
C59 C64 1.385(4) no
C59 C60 1.388(4) no
C60 C61 1.387(4) no
C61 C62 1.379(4) no
C62 C63 1.369(5) no
C63 C64 1.381(4) no
C1 H1A 0.892(19) no
C1 H1B 0.892(19) no
C2 H2A 0.929(17) no
C2 H2B 0.928(19) no
C3 H3B 0.943(17) no
C3 H3A 0.942(15) no
C4 H4B 0.923(17) no
C4 H4A 0.923(19) no
C6 H6 0.9300 no
C7 H7 0.9300 no
C8 H8 0.9300 no
C9 H9 0.9300 no
C10 H10 0.9300 no
C12 H12 0.9300 no
C13 H13 0.9300 no
C14 H14 0.9300 no
C15 H15 0.9300 no
C16 H16 0.9300 no
C18 H18 0.9300 no
C19 H19 0.9300 no
C20 H20 0.9300 no
C21 H21 0.9300 no
C22 H22 0.9300 no
C24 H24 0.9300 no
C25 H25 0.9300 no
C26 H26 0.9300 no
C27 H27 0.9300 no
C28 H28 0.9300 no
C30 H30 0.9300 no
C31 H31 0.9300 no
C32 H32 0.9300 no
C33 H33 0.9300 no
C34 H34 0.9300 no
C36 H36 0.9300 no
C37 H37 0.9300 no
C38 H38 0.9300 no
C39 H39 0.9300 no
C40 H40 0.9300 no
C42 H42 0.9300 no
C43 H43 0.9300 no
C44 H44 0.9300 no
C45 H45 0.9300 no
C46 H46 0.9300 no
C48 H48 0.9300 no
C49 H49 0.9300 no
C50 H50 0.9300 no
C51 H51 0.9300 no
C52 H52 0.9300 no
C54 H54 0.9300 no
C55 H55 0.9300 no
C56 H56 0.9300 no
C57 H57 0.9300 no
C58 H58 0.9300 no
C60 H60 0.9300 no
C61 H61 0.9300 no
C62 H62 0.9300 no
C63 H63 0.9300 no
C64 H64 0.9300 no
C65 H65B 0.98(3) no
C65 H65A 0.98(2) no
C66 H66A 0.97(2) no
C66 H66B 0.970(14) no

loop_
_geom_hbond_atom_site_label_D
_geom_hbond_atom_site_label_H
_geom_hbond_atom_site_label_A
_geom_hbond_distance_DH
_geom_hbond_distance_HA
_geom_hbond_distance_DA
_geom_hbond_angle_DHA
_geom_hbond_site_symmetry_A
_geom_hbond_publ_flag
C19 H19 F1 0.9300 2.4400 3.173(3) 136.00 4_555 yes
C48 H48 F2 0.9300 2.5000 3.424(4) 171.00 4_455 yes
C50 H50 Cl6 0.9300 2.8200 3.579(3) 140.00 1_455 yes

loop_
_geom_torsion_atom_site_label_1
_geom_torsion_atom_site_label_2
_geom_torsion_atom_site_label_3
_geom_torsion_atom_site_label_4
_geom_torsion
_geom_torsion_publ_flag
P1 Cu1 Cl1 Cu2 94.78(2) no
P6 Cu1 Cl1 Cu2 -80.75(3) no
Cl1 Cu1 P6 C53 -38.22(9) no
P1 Cu1 P6 C53 149.78(9) no
Cl1 Cu1 P6 C59 -160.07(9) no
P1 Cu1 P6 C59 27.92(11) no
P6 Cu1 P1 C5 -119.29(9) no
Cl1 Cu1 P1 C11 -164.64(9) no
P6 Cu1 P1 C11 7.82(11) no
P1 Cu1 P6 C4 -91.37(9) no
Cl1 Cu1 P1 C1 -45.36(8) no
P6 Cu1 P1 C1 127.09(9) no
Cl1 Cu1 P1 C5 68.26(9) no
Cl1 Cu1 P6 C4 80.64(8) no
P2 Cu2 Cl2 Cu3 71.51(2) no
P2 Cu2 P5 C3 -57.22(9) no
Cl1 Cu2 P5 C4 -66.62(9) no
P5 Cu2 Cl2 Cu3 -68.57(3) no
P2 Cu2 Cl1 Cu1 -68.10(2) no
P5 Cu2 Cl1 Cu1 70.81(2) no
Cl1 Cu2 Cl2 Cu3 176.56(2) no
P5 Cu2 P2 C2 117.23(8) no
Cl1 Cu2 P2 C17 124.35(8) no
Cl2 Cu2 P2 C17 -133.99(8) no
Cl2 Cu2 Cl1 Cu1 -175.36(2) no
Cl1 Cu2 P2 C1 2.87(9) no
Cl2 Cu2 P5 C4 -173.02(8) no
P2 Cu2 P5 C4 58.84(9) no
Cl1 Cu2 P5 C47 52.29(9) no
Cl2 Cu2 P5 C47 -54.12(9) no
P2 Cu2 P5 C47 177.75(8) no
P5 Cu2 P2 C17 -4.26(9) no
Cl1 Cu2 P2 C2 -114.16(8) no
Cl2 Cu2 P2 C1 104.52(8) no
P5 Cu2 P2 C1 -125.75(8) no
Cl2 Cu2 P5 C3 70.91(8) no
Cl2 Cu2 P2 C2 -12.50(8) no
Cl1 Cu2 P5 C3 177.32(8) no
Cl2 Cu3 P3 C2 40.39(8) no
P3 Cu3 Cl2 Cu2 -89.02(2) no
P4 Cu3 Cl2 Cu2 81.07(3) no
P4 Cu3 P3 C2 -127.07(8) no
Cl2 Cu3 P3 C23 162.57(9) no
P4 Cu3 P3 C23 -4.89(10) no
Cl2 Cu3 P3 C29 -73.03(9) no
P4 Cu3 P3 C29 119.51(9) no
Cl2 Cu3 P4 C3 -80.60(8) no
P3 Cu3 P4 C3 85.87(8) no
Cl2 Cu3 P4 C35 160.74(9) no
P3 Cu3 P4 C35 -32.80(10) no
Cl2 Cu3 P4 C41 36.74(9) no
P3 Cu3 P4 C41 -156.80(9) no
Cu1 P1 C1 P2 -41.29(12) no
C5 P1 C1 P2 -160.54(12) no
C11 P1 C1 P2 91.28(14) no
Cu1 P1 C11 C16 -7.8(2) no
C1 P1 C11 C16 -128.0(2) no
C5 P1 C11 C16 123.1(2) no
C1 P1 C5 C10 -133.4(2) no
Cu1 P1 C11 C12 172.59(16) no
C1 P1 C11 C12 52.4(2) no
C5 P1 C11 C12 -56.5(2) no
Cu1 P1 C5 C6 -60.4(2) no
C1 P1 C5 C6 53.8(2) no
C11 P1 C5 C6 161.9(2) no
Cu1 P1 C5 C10 112.4(2) no
C11 P1 C5 C10 -25.3(2) no
C1 P2 C17 C18 -48.8(2) no
C2 P2 C17 C18 57.9(2) no
Cu2 P2 C1 P1 65.04(13) no
C2 P2 C1 P1 -171.24(12) no
C17 P2 C1 P1 -63.99(14) no
Cu2 P2 C2 P3 -55.72(12) no
Cu2 P2 C17 C18 -175.10(18) no
C17 P2 C2 P3 73.48(14) no
Cu2 P2 C17 C22 3.6(2) no
C1 P2 C2 P3 -178.82(11) no
C2 P2 C17 C22 -123.4(2) no
C1 P2 C17 C22 129.9(2) no
C29 P3 C23 C24 73.4(2) no
C2 P3 C23 C24 -35.2(2) no
C29 P3 C2 P2 162.66(11) no
C23 P3 C29 C30 14.0(2) no
Cu3 P3 C29 C30 -118.3(2) no
C2 P3 C29 C30 124.9(2) no
C29 P3 C23 C28 -106.2(2) no
Cu3 P3 C29 C34 56.4(2) no
Cu3 P3 C23 C24 -158.55(18) no
C23 P3 C29 C34 -171.42(19) no
Cu3 P3 C23 C28 21.9(2) no
C2 P3 C29 C34 -60.5(2) no
C23 P3 C2 P2 -87.32(13) no
C2 P3 C23 C28 145.22(19) no
Cu3 P3 C2 P2 42.82(12) no
C35 P4 C41 C42 51.5(2) no
Cu3 P4 C41 C42 -178.36(16) no
C3 P4 C35 C40 176.46(19) no
Cu3 P4 C35 C36 111.8(3) no
C3 P4 C41 C42 -58.7(2) no
C41 P4 C35 C36 -116.8(3) no
Cu3 P4 C35 C40 -63.6(2) no
C3 P4 C35 C36 -8.2(3) no
C41 P4 C3 P5 -80.32(14) no
Cu3 P4 C3 P5 46.14(13) no
Cu3 P4 C41 C46 -1.0(2) no
C41 P4 C35 C40 67.8(2) no
C3 P4 C41 C46 118.71(19) no
C35 P4 C41 C46 -131.08(19) no
C35 P4 C3 P5 171.24(12) no
Cu2 P5 C47 C48 168.99(17) no
C4 P5 C47 C48 -64.6(2) no
C3 P5 C4 P6 168.93(13) no
C4 P5 C3 P4 -174.19(13) no
C47 P5 C3 P4 81.11(14) no
Cu2 P5 C47 C52 -16.5(2) no
Cu2 P5 C3 P4 -49.28(14) no
C47 P5 C4 P6 -83.10(14) no
C4 P5 C47 C52 110.0(2) no
C3 P5 C47 C48 38.6(2) no
Cu2 P5 C4 P6 43.70(15) no
C3 P5 C47 C52 -146.81(19) no
C59 P6 C53 C54 -61.5(2) no
C59 P6 C4 P5 -174.37(13) no
C53 P6 C59 C60 93.0(3) no
Cu1 P6 C59 C60 -138.8(2) no
Cu1 P6 C53 C54 167.96(17) no
C53 P6 C59 C64 -83.0(2) no
Cu1 P6 C59 C64 45.2(3) no
Cu1 P6 C53 C58 -12.9(2) no
C4 P6 C53 C58 -134.14(19) no
C59 P6 C53 C58 117.7(2) no
C53 P6 C4 P5 78.63(15) no
C4 P6 C53 C54 46.7(2) no
C4 P6 C59 C60 -16.4(3) no
Cu1 P6 C4 P5 -46.08(14) no
C4 P6 C59 C64 167.5(2) no
C6 C5 C10 C9 -0.3(4) no
P1 C5 C6 C7 172.6(2) no
P1 C5 C10 C9 -173.2(2) no
C10 C5 C6 C7 -0.3(4) no
C5 C6 C7 C8 0.3(4) no
C6 C7 C8 C9 0.3(4) no
C7 C8 C9 C10 -1.0(4) no
C8 C9 C10 C5 1.0(4) no
C12 C11 C16 C15 -1.0(4) no
P1 C11 C12 C13 -179.7(2) no
C16 C11 C12 C13 0.7(4) no
P1 C11 C16 C15 179.36(19) no
C11 C12 C13 C14 -0.4(4) no
C12 C13 C14 C15 0.4(5) no
C13 C14 C15 C16 -0.7(4) no
C14 C15 C16 C11 1.0(4) no
C18 C17 C22 C21 -0.8(4) no
C22 C17 C18 C19 -0.2(4) no
P2 C17 C22 C21 -179.6(2) no
P2 C17 C18 C19 178.5(2) no
C17 C18 C19 C20 1.6(4) no
C18 C19 C20 C21 -1.9(5) no
C19 C20 C21 C22 0.8(5) no
C20 C21 C22 C17 0.6(5) no
P3 C23 C24 C25 179.0(2) no
C24 C23 C28 C27 -0.7(4) no
C28 C23 C24 C25 -1.5(4) no
P3 C23 C28 C27 178.9(2) no
C23 C24 C25 C26 2.7(5) no
C24 C25 C26 C27 -1.6(5) no
C25 C26 C27 C28 -0.6(5) no
C26 C27 C28 C23 1.7(4) no
P3 C29 C30 C31 176.4(2) no
C30 C29 C34 C33 -1.1(4) no
C34 C29 C30 C31 1.8(4) no
P3 C29 C34 C33 -175.9(2) no
C29 C30 C31 C32 -1.4(5) no
C30 C31 C32 C33 0.2(5) no
C31 C32 C33 C34 0.5(5) no
C32 C33 C34 C29 -0.1(4) no
C40 C35 C36 C37 2.2(5) no
P4 C35 C40 C39 174.1(2) no
P4 C35 C36 C37 -173.0(3) no
C36 C35 C40 C39 -1.5(4) no
C35 C36 C37 C38 -1.1(6) no
C36 C37 C38 C39 -0.7(6) no
C37 C38 C39 C40 1.3(6) no
C38 C39 C40 C35 -0.2(5) no
P4 C41 C42 C43 177.0(2) no
P4 C41 C46 C45 -177.7(2) no
C42 C41 C46 C45 -0.3(4) no
C46 C41 C42 C43 -0.3(4) no
C41 C42 C43 C44 1.0(4) no
C42 C43 C44 C45 -1.1(4) no
C43 C44 C45 C46 0.4(4) no
C44 C45 C46 C41 0.2(4) no
C52 C47 C48 C49 0.3(4) no
P5 C47 C48 C49 174.83(19) no
C48 C47 C52 C51 0.6(4) no
P5 C47 C52 C51 -174.1(2) no
C47 C48 C49 C50 -1.7(4) no
C48 C49 C50 C51 2.1(4) no
C49 C50 C51 C52 -1.1(4) no
C50 C51 C52 C47 -0.3(4) no
P6 C53 C54 C55 179.4(2) no
C54 C53 C58 C57 0.5(4) no
C58 C53 C54 C55 0.2(4) no
P6 C53 C58 C57 -178.7(2) no
C53 C54 C55 C56 -0.4(4) no
C54 C55 C56 C57 0.0(4) no
C55 C56 C57 C58 0.7(4) no
C56 C57 C58 C53 -0.9(4) no
P6 C59 C60 C61 -175.0(3) no
C64 C59 C60 C61 0.9(5) no
P6 C59 C64 C63 175.5(3) no
C60 C59 C64 C63 -0.7(5) no
C59 C60 C61 C62 -0.2(5) no
C60 C61 C62 C63 -0.7(5) no
C61 C62 C63 C64 0.9(5) no
C62 C63 C64 C59 -0.2(5) no
